data_7234674
loop_
_publ_author_name
'de Sousa Carvalho, Jr., Paulo de Sousa'
'Guimar\~aes, Gelton Geraldo Fernandes'
'Diniz, Luan Farinelli'
'Ellena, Javier A.'
'Ribeiro, Caue'

_publ_section_title
;
 High water soluble agrichemicals by engineered organic salts for reducing
 adverse environmental impacts
;
_journal_name_full 'Green Chemistry'
_journal_paper_doi 10.1039/C9GC02439E
_journal_year 2019
_chemical_formula_moiety '2(C9 H18 N5 S), 2(C4 H3 O4)'
_chemical_formula_sum 'C26 H42 N10 O8 S2'
_chemical_formula_weight 686.81
_space_group_crystal_system monoclinic
_space_group_IT_number 14
_space_group_name_Hall '-P 2ybc'
_space_group_name_H-M_alt 'P 1 21/c 1'
_symmetry_space_group_name_Hall '-P 2ybc'
_symmetry_space_group_name_H-M 'P 1 21/c 1'
_atom_sites_solution_hydrogens geom
_atom_sites_solution_primary dual
_audit_creation_date 2019-07-03
_audit_creation_method
;
Olex2 1.2
(compiled 2018.05.29 svn.r3508 for OlexSys, GUI svn.r5506)
;
_audit_update_record
;
2019-07-05 deposited with the CCDC.    2019-10-16 downloaded from the CCDC.
;
_cell_angle_alpha 90
_cell_angle_beta 95.693(3)
_cell_angle_gamma 90
_cell_formula_units_Z 4
_cell_length_a 18.132(3)
_cell_length_b 11.105(2)
_cell_length_c 16.920(3)
_cell_measurement_reflns_used 9904
_cell_measurement_temperature 120.0
_cell_measurement_theta_max 31.58
_cell_measurement_theta_min 2.42
_cell_volume 3390.1(10)
_computing_molecular_graphics 'Olex2 (Dolomanov et al., 2009)'
_computing_publication_material 'Olex2 (Dolomanov et al., 2009)'
_computing_structure_refinement 'ShelXL (Sheldrick, 2015)'
_computing_structure_solution 'ShelXT (Sheldrick, 2015)'
_diffrn_ambient_temperature 120.0
_diffrn_measured_fraction_theta_full 0.999
_diffrn_measured_fraction_theta_max 0.999
_diffrn_measurement_device_type 'Bruker APEX-II CCD'
_diffrn_measurement_method '\f and \w scans'
_diffrn_radiation_type MoK\a
_diffrn_radiation_wavelength 0.71073
_diffrn_reflns_av_R_equivalents 0.0414
_diffrn_reflns_av_unetI/netI 0.0267
_diffrn_reflns_Laue_measured_fraction_full 0.999
_diffrn_reflns_Laue_measured_fraction_max 0.999
_diffrn_reflns_limit_h_max 22
_diffrn_reflns_limit_h_min -22
_diffrn_reflns_limit_k_max 13
_diffrn_reflns_limit_k_min -13
_diffrn_reflns_limit_l_max 20
_diffrn_reflns_limit_l_min -20
_diffrn_reflns_number 67624
_diffrn_reflns_point_group_measured_fraction_full 0.999
_diffrn_reflns_point_group_measured_fraction_max 0.999
_diffrn_reflns_theta_full 25.242
_diffrn_reflns_theta_max 26.022
_diffrn_reflns_theta_min 2.258
_diffrn_standards_number 0
_exptl_absorpt_coefficient_mu 0.218
_exptl_absorpt_correction_T_max 0.974
_exptl_absorpt_correction_T_min 0.942
_exptl_absorpt_correction_type multi-scan
_exptl_absorpt_process_details 'REQAB (Rigaku, 1998)'
_exptl_crystal_colour 'clear light colourless'
_exptl_crystal_colour_lustre clear
_exptl_crystal_colour_modifier light
_exptl_crystal_colour_primary colourless
_exptl_crystal_density_diffrn 1.346
_exptl_crystal_description prism
_exptl_crystal_F_000 1456
_exptl_crystal_size_max 0.277
_exptl_crystal_size_mid 0.123
_exptl_crystal_size_min 0.121
_refine_diff_density_max 1.511
_refine_diff_density_min -0.657
_refine_diff_density_rms 0.091
_refine_ls_extinction_method none
_refine_ls_goodness_of_fit_ref 1.082
_refine_ls_hydrogen_treatment mixed
_refine_ls_matrix_type full
_refine_ls_number_parameters 474
_refine_ls_number_reflns 6669
_refine_ls_number_restraints 130
_refine_ls_restrained_S_all 1.085
_refine_ls_R_factor_all 0.1004
_refine_ls_R_factor_gt 0.0950
_refine_ls_shift/su_max 0.000
_refine_ls_shift/su_mean 0.000
_refine_ls_structure_factor_coef Fsqd
_refine_ls_weighting_details 'w=1/[\s^2^(Fo^2^)+(0.0770P)^2^+15.1380P] where P=(Fo^2^+2Fc^2^)/3'
_refine_ls_weighting_scheme calc
_refine_ls_wR_factor_gt 0.2327
_refine_ls_wR_factor_ref 0.2364
_reflns_Friedel_coverage 0.000
_reflns_number_gt 6114
_reflns_number_total 6669
_reflns_threshold_expression 'I > 2\s(I)'
_cod_data_source_file c9gc02439e2.cif
_cod_data_source_block amt_fum_120k
_cod_database_code 7234674
_shelx_shelxl_version_number 2014/7
_shelx_space_group_comment
;
The symmetry employed for this shelxl refinement is uniquely defined
by the following loop, which should always be used as a source of
symmetry information in preference to the above space-group names.
They are only intended as comments.
;
_shelx_estimated_absorpt_t_max 0.974
_shelx_estimated_absorpt_t_min 0.942
_olex2_refinement_description
;
1. Fixed Uiso
 At 1.2 times of:
  All C(H) groups, All C(H,H) groups, All C(H,H,H,H) groups, All N(H) groups
 At 1.5 times of:
  All C(H,H,H) groups, All O(H) groups
2. Restrained distances
 O3B'-H3B'
 0.95 with sigma of 0.02
 O3B-C0 \\sim O3B-C13B
 with sigma of 0.002
 N2B'-C3B \\sim N2B-C3B
 with sigma of 0.002
 C5B'-C4B' \\sim C5B-C4B
 with sigma of 0.02
3. Uiso/Uaniso restraints and constraints
Uanis(C3) = Uanis(C10B)
Uanis(O2B') = Uanis(O2B)
Uanis(O1B') = Uanis(O1B)
Uanis(C13B) = Uanis(C0)
Uanis(C5B') = Uanis(C5B)
Uanis(N2B') = Uanis(N2B)
Uanis(C013) = Uanis(C12B)
Uanis(O3B') = Uanis(O4B)
Uanis(C4) = Uanis(C11B)
4. Rigid body (RIGU) restrains
 N2B', C4B', C5B'
 with sigma for 1-2 distances of 0.004 and sigma for 1-3 distances of 0.004
 O3B', C0, C013, C4, C3, O2B', O1B'
 with sigma for 1-2 distances of 0.004 and sigma for 1-3 distances of 0.004
 N1B, C1B, N3B, C2B, N5B, C3B
 with sigma for 1-2 distances of 0.004 and sigma for 1-3 distances of 0.004
 O1B, C10B, O2B, C11B, C12B, C13B, O4B
 with sigma for 1-2 distances of 0.004 and sigma for 1-3 distances of 0.004
 N2B, C4B, C5B
 with sigma for 1-2 distances of 0.004 and sigma for 1-3 distances of 0.004
5. Others
 Fixed Sof: O1B(0.7) O2B(0.7) C0(0.3) C013(0.3) H013(0.3) O4B(0.7) H4BE(0.7)
 C10B(0.7) C12B(0.7) H12B(0.7) C4(0.3) H4(0.3) C11B(0.7) H11B(0.7) C3(0.3)
 O2B'(0.3) O1B'(0.3) C13B(0.7) O3B'(0.3) H3B'(0.3) H4AA(0.7) H4AB(0.7)
 H4AC(0.3) H4AD(0.3) C5A(0.7) H5AA(0.7) H5AB(0.7) H5AC(0.7) N2B'(0.3) H2B'(0.3)
 C1(0.3) H1A(0.3) H1B(0.3) H1C(0.3) C4B'(0.3) H4BA(0.3) H4BB(0.3) C5B(0.7)
 H5BA(0.7) H5BB(0.7) H5BC(0.7) C5B'(0.3) H5BD(0.3) H5BE(0.3) H5BF(0.3) C4B(0.7)
 H4BC(0.7) H4BD(0.7) N2B(0.7) H2B(0.7)
6.a Ternary CH refined with riding coordinates:
 C6A(H6A), C6B(H6B)
6.b Secondary CH2 refined with riding coordinates:
 C4A(H4AA,H4AB), C4A(H4AC,H4AD), C4B'(H4BA,H4BB), C4B(H4BC,H4BD)
6.c Aromatic/amide H refined with riding coordinates:
 N5A(H5A), N4A(H4A), N2A(H2A), N5B(H5B), N4B(H4B), C11A(H11A), C12A(H12A),
 C013(H013), C12B(H12B), C4(H4), C11B(H11B), N2B'(H2B'), N2B(H2B)
6.d Idealised Me refined as rotating group:
 C9B(H9BA,H9BB,H9BC), C8B(H8BA,H8BB,H8BC), C7A(H7AA,H7AB,H7AC), C9A(H9AA,H9AB,
 H9AC), C7B(H7BA,H7BB,H7BC), C8A(H8AA,H8AB,H8AC), C5A(H5AA,H5AB,H5AC), C1(H1A,
 H1B,H1C), C5B(H5BA,H5BB,H5BC), C5B'(H5BD,H5BE,H5BF)
6.e Idealised tetrahedral OH refined as rotating group:
 O4A(H4AE), O4B(H4BE), O3B'(H3B')
;
_olex2_submission_special_instructions 'No special instructions were received'

loop_
_space_group_symop_operation_xyz
'x, y, z'
'-x, y+1/2, -z+1/2'
'-x, -y, -z'
'x, -y-1/2, z-1/2'

loop_
_atom_site_label
_atom_site_type_symbol
_atom_site_fract_x
_atom_site_fract_y
_atom_site_fract_z
_atom_site_U_iso_or_equiv
_atom_site_adp_type
_atom_site_occupancy
_atom_site_site_symmetry_order
_atom_site_calc_flag
_atom_site_refinement_flags_posn
_atom_site_refinement_flags_adp
_atom_site_refinement_flags_occupancy
_atom_site_disorder_assembly
_atom_site_disorder_group
S1B S 0.75333(6) 0.45172(10) 0.68431(6) 0.0338(3) Uani 1 1 d . . . . .
S1A S 0.74495(8) 0.60480(10) 0.30587(8) 0.0444(4) Uani 1 1 d . . . . .
O1A O 0.54819(16) 0.3351(2) 0.59412(16) 0.0284(6) Uani 1 1 d . . . . .
O2A O 0.60527(16) 0.1604(2) 0.57853(17) 0.0300(7) Uani 1 1 d . . . . .
O4A O 0.53982(16) -0.0639(3) 0.81919(18) 0.0322(7) Uani 1 1 d . . . . .
H4AE H 0.5097 -0.0944 0.8481 0.048 Uiso 1 1 calc GR . . . .
N3A N 0.69378(18) 0.4257(3) 0.37843(18) 0.0241(7) Uani 1 1 d . . . . .
N5A N 0.63217(18) 0.4446(3) 0.49336(18) 0.0221(7) Uani 1 1 d . . . . .
H5A H 0.6069 0.4109 0.5293 0.027 Uiso 1 1 calc R . . . .
N3B N 0.82286(18) 0.4482(3) 0.55412(19) 0.0249(7) Uani 1 1 d . U . . .
N4A N 0.65060(19) 0.2582(3) 0.44065(18) 0.0247(7) Uani 1 1 d . . . . .
H4A H 0.6299 0.2294 0.4816 0.030 Uiso 1 1 calc R . . . .
O3A O 0.4631(2) 0.0924(3) 0.8168(2) 0.0523(10) Uani 1 1 d . . . . .
N1A N 0.68108(19) 0.6185(3) 0.4395(2) 0.0268(7) Uani 1 1 d . . . . .
N2A N 0.61909(19) 0.6304(3) 0.5515(2) 0.0293(8) Uani 1 1 d . . . . .
H2A H 0.5928 0.5940 0.5854 0.035 Uiso 1 1 calc R . . . .
O3B O 0.98887(19) 0.9888(4) 0.1437(2) 0.0510(9) Uani 1 1 d D . . . .
N5B N 0.86867(19) 0.6273(3) 0.5031(2) 0.0302(8) Uani 1 1 d . U . . .
H5B H 0.8907 0.6645 0.4660 0.036 Uiso 1 1 calc R . . . .
N4B N 0.8882(2) 0.4457(3) 0.4445(2) 0.0342(8) Uani 1 1 d . . . . .
H4B H 0.9156 0.4844 0.4126 0.041 Uiso 1 1 calc R . . . .
N1B N 0.8084(2) 0.6362(3) 0.6204(2) 0.0339(8) Uani 1 1 d . U . . .
C2A C 0.6596(2) 0.3755(3) 0.4363(2) 0.0204(7) Uani 1 1 d . . . . .
C2B C 0.8603(2) 0.5064(4) 0.5011(2) 0.0260(8) Uani 1 1 d . U . . .
C10A C 0.5638(2) 0.2250(3) 0.6131(2) 0.0248(8) Uani 1 1 d . . . . .
C1B C 0.8003(2) 0.5181(4) 0.6106(2) 0.0258(8) Uani 1 1 d . U . . .
C3A C 0.6440(2) 0.5656(3) 0.4945(2) 0.0231(8) Uani 1 1 d . . . . .
C11A C 0.5274(2) 0.1770(3) 0.6825(2) 0.0278(9) Uani 1 1 d . . . . .
H11A H 0.4840 0.2158 0.6969 0.033 Uiso 1 1 calc R . . . .
C12A C 0.5532(2) 0.0834(3) 0.7242(2) 0.0253(8) Uani 1 1 d . . . . .
H12A H 0.5969 0.0440 0.7112 0.030 Uiso 1 1 calc R . . . .
C13A C 0.5142(2) 0.0391(3) 0.7915(2) 0.0283(9) Uani 1 1 d . . . . .
C6A C 0.6728(2) 0.1722(4) 0.3815(2) 0.0298(9) Uani 1 1 d . . . . .
H6A H 0.6974 0.2157 0.3395 0.036 Uiso 1 1 calc R . . . .
C1A C 0.7013(2) 0.5446(3) 0.3839(2) 0.0266(8) Uani 1 1 d . . . . .
O1B O 0.9256(5) 0.7361(7) 0.3742(5) 0.0561(17) Uani 0.7 1 d . U P A 1
C9B C 0.7599(3) 0.2946(4) 0.6604(3) 0.0362(10) Uani 1 1 d . . . . .
H9BA H 0.7363 0.2803 0.6066 0.054 Uiso 1 1 calc GR . . . .
H9BB H 0.7348 0.2467 0.6985 0.054 Uiso 1 1 calc GR . . . .
H9BC H 0.8122 0.2710 0.6632 0.054 Uiso 1 1 calc GR . . . .
C3B C 0.8425(2) 0.6908(4) 0.5632(3) 0.0373(10) Uani 1 1 d D U . . .
C6B C 0.8758(3) 0.3156(4) 0.4321(3) 0.0366(10) Uani 1 1 d . . . . .
H6B H 0.8287 0.2934 0.4546 0.044 Uiso 1 1 calc R . . . .
O2B O 0.8993(4) 0.9074(5) 0.4150(4) 0.0561(14) Uani 0.7 1 d . U P A 1
C8B C 0.8662(3) 0.2905(5) 0.3441(3) 0.0475(12) Uani 1 1 d . . . . .
H8BA H 0.8237 0.3360 0.3195 0.071 Uiso 1 1 calc GR . . . .
H8BB H 0.8577 0.2042 0.3353 0.071 Uiso 1 1 calc GR . . . .
H8BC H 0.9111 0.3149 0.3205 0.071 Uiso 1 1 calc GR . . . .
C7A C 0.6069(3) 0.1053(5) 0.3451(3) 0.0530(14) Uani 1 1 d . . . . .
H7AA H 0.5855 0.0581 0.3860 0.079 Uiso 1 1 calc GR . . . .
H7AB H 0.6219 0.0513 0.3038 0.079 Uiso 1 1 calc GR . . . .
H7AC H 0.5700 0.1626 0.3214 0.079 Uiso 1 1 calc GR . . . .
C9A C 0.7381(3) 0.7641(4) 0.3220(4) 0.0554(15) Uani 1 1 d . . . . .
H9AA H 0.7578 0.8075 0.2783 0.083 Uiso 1 1 calc GR . . . .
H9AB H 0.7667 0.7857 0.3722 0.083 Uiso 1 1 calc GR . . . .
H9AC H 0.6860 0.7862 0.3244 0.083 Uiso 1 1 calc GR . . . .
C7B C 0.9367(3) 0.2450(5) 0.4739(4) 0.0563(14) Uani 1 1 d . . . . .
H7BA H 0.9832 0.2634 0.4514 0.084 Uiso 1 1 calc GR . . . .
H7BB H 0.9258 0.1589 0.4677 0.084 Uiso 1 1 calc GR . . . .
H7BC H 0.9416 0.2658 0.5305 0.084 Uiso 1 1 calc GR . . . .
C0 C 0.978(2) 1.008(2) 0.2121(8) 0.057(2) Uani 0.3 1 d D U P B 2
C013 C 0.9483(15) 0.933(3) 0.2575(13) 0.0596(19) Uani 0.3 1 d . U P B 2
H013 H 0.9223 0.8638 0.2366 0.071 Uiso 0.3 1 calc R . P B 2
O4B O 0.9983(8) 1.1622(8) 0.2158(7) 0.105(4) Uani 0.7 1 d . U P A 1
H4BE H 1.0217 1.1886 0.1791 0.157 Uiso 0.7 1 calc GR . P A 1
C8A C 0.7269(4) 0.0785(6) 0.4232(4) 0.0688(17) Uani 1 1 d . . . . .
H8AA H 0.7706 0.1201 0.4489 0.103 Uiso 1 1 calc GR . . . .
H8AB H 0.7423 0.0215 0.3838 0.103 Uiso 1 1 calc GR . . . .
H8AC H 0.7020 0.0349 0.4634 0.103 Uiso 1 1 calc GR . . . .
C10B C 0.9205(4) 0.8437(8) 0.3645(5) 0.0508(16) Uani 0.7 1 d . U P A 1
C12B C 0.9506(5) 1.0041(9) 0.2763(5) 0.0596(19) Uani 0.7 1 d . U P A 1
H12B H 0.9363 1.0592 0.3150 0.071 Uiso 0.7 1 calc R . P A 1
C4 C 0.9560(8) 0.9587(16) 0.3420(9) 0.0397(14) Uani 0.3 1 d . U P B 2
H4 H 0.9792 1.0328 0.3576 0.048 Uiso 0.3 1 calc R . P B 2
C11B C 0.9448(4) 0.9011(7) 0.2850(5) 0.0397(14) Uani 0.7 1 d . U P A 1
H11B H 0.9550 0.8489 0.2429 0.048 Uiso 0.7 1 calc R . P A 1
C3 C 0.9321(12) 0.883(2) 0.4063(16) 0.0508(16) Uani 0.3 1 d . U P B 2
O2B' O 0.9063(8) 0.9334(12) 0.4640(9) 0.0561(14) Uani 0.3 1 d . U P B 2
O1B' O 0.9250(14) 0.7707(18) 0.3965(13) 0.0561(17) Uani 0.3 1 d . U P B 2
C13B C 0.9815(8) 1.0480(9) 0.2025(4) 0.057(2) Uani 0.7 1 d D U P A 1
O3B' O 1.008(2) 1.105(2) 0.2349(18) 0.105(4) Uani 0.3 1 d D U P B 2
H3B' H 1.0344 1.1303 0.2004 0.09(9) Uiso 0.3 1 calc DGR . P B 2
C4A C 0.6329(3) 0.7604(4) 0.5615(4) 0.0483(13) Uani 1 1 d . . . . .
H4AA H 0.6393 0.7792 0.6190 0.058 Uiso 0.7 1 calc R . P C 1
H4AB H 0.6799 0.7806 0.5394 0.058 Uiso 0.7 1 calc R . P C 1
H4AC H 0.6802 0.7809 0.5402 0.058 Uiso 0.3 1 calc R . P D 2
H4AD H 0.5928 0.8055 0.5304 0.058 Uiso 0.3 1 calc R . P D 2
C5A C 0.5754(4) 0.8347(6) 0.5243(5) 0.0486(19) Uani 0.7 1 d . . P E 1
H5AA H 0.5727 0.8241 0.4665 0.073 Uiso 0.7 1 calc GR . P E 1
H5AB H 0.5861 0.9192 0.5376 0.073 Uiso 0.7 1 calc GR . P E 1
H5AC H 0.5280 0.8119 0.5431 0.073 Uiso 0.7 1 calc GR . P E 1
N2B' N 0.842(2) 0.8075(6) 0.5470(16) 0.043(2) Uani 0.3 1 d D U P F 2
H2B' H 0.8597 0.8303 0.5027 0.052 Uiso 0.3 1 calc R . P F 2
C1 C 0.6365(8) 0.7982(12) 0.6451(8) 0.031(3) Uani 0.3 1 d . . P E 2
H1A H 0.5922 0.7699 0.6683 0.046 Uiso 0.3 1 calc GR . P E 2
H1B H 0.6390 0.8863 0.6482 0.046 Uiso 0.3 1 calc GR . P E 2
H1C H 0.6808 0.7636 0.6746 0.046 Uiso 0.3 1 calc GR . P E 2
C4B' C 0.8141(13) 0.9032(17) 0.5981(11) 0.058(4) Uani 0.3 1 d D U P F 2
H4BA H 0.7921 0.9700 0.5649 0.069 Uiso 0.3 1 calc R . P F 2
H4BB H 0.7756 0.8701 0.6296 0.069 Uiso 0.3 1 calc R . P F 2
C5B C 0.8432(8) 1.0078(8) 0.6247(8) 0.099(4) Uani 0.7 1 d D U P F 1
H5BA H 0.8033 1.0385 0.5868 0.149 Uiso 0.7 1 calc GR . P F 1
H5BB H 0.8911 1.0212 0.6039 0.149 Uiso 0.7 1 calc GR . P F 1
H5BC H 0.8424 1.0501 0.6755 0.149 Uiso 0.7 1 calc GR . P F 1
C5B' C 0.8778(17) 0.947(2) 0.6512(17) 0.099(4) Uani 0.3 1 d D U P F 2
H5BD H 0.9114 0.9920 0.6202 0.149 Uiso 0.3 1 calc GR . P F 2
H5BE H 0.9042 0.8782 0.6769 0.149 Uiso 0.3 1 calc GR . P F 2
H5BF H 0.8601 0.9998 0.6917 0.149 Uiso 0.3 1 calc GR . P F 2
C4B C 0.8325(5) 0.8773(6) 0.6370(6) 0.051(2) Uani 0.7 1 d D U P F 1
H4BC H 0.8618 0.8517 0.6866 0.061 Uiso 0.7 1 calc R . P F 1
H4BD H 0.7796 0.8613 0.6427 0.061 Uiso 0.7 1 calc R . P F 1
N2B N 0.8554(7) 0.8079(4) 0.5703(5) 0.043(2) Uani 0.7 1 d D U P F 1
H2B H 0.8783 0.8449 0.5339 0.052 Uiso 0.7 1 calc R . P F 1

loop_
_atom_site_aniso_label
_atom_site_aniso_U_11
_atom_site_aniso_U_22
_atom_site_aniso_U_33
_atom_site_aniso_U_23
_atom_site_aniso_U_13
_atom_site_aniso_U_12
S1B 0.0396(6) 0.0379(6) 0.0266(5) -0.0074(4) 0.0162(4) -0.0039(5)
S1A 0.0672(8) 0.0233(5) 0.0493(7) 0.0096(5) 0.0397(6) -0.0010(5)
O1A 0.0428(16) 0.0155(13) 0.0302(14) 0.0020(11) 0.0194(12) 0.0014(11)
O2A 0.0434(17) 0.0190(13) 0.0316(15) 0.0027(11) 0.0234(13) 0.0023(12)
O4A 0.0327(15) 0.0282(15) 0.0373(16) 0.0117(13) 0.0123(12) -0.0052(12)
N3A 0.0340(17) 0.0175(15) 0.0226(15) 0.0037(12) 0.0117(13) -0.0014(13)
N5A 0.0316(17) 0.0158(15) 0.0206(15) 0.0000(12) 0.0109(12) -0.0019(12)
N3B 0.0285(16) 0.0227(16) 0.0252(15) -0.0042(12) 0.0106(13) -0.0007(13)
N4A 0.0386(18) 0.0167(15) 0.0210(15) -0.0024(12) 0.0143(13) -0.0038(13)
O3A 0.091(3) 0.0264(16) 0.048(2) 0.0102(15) 0.049(2) 0.0118(17)
N1A 0.0325(18) 0.0161(15) 0.0340(18) 0.0021(13) 0.0145(14) -0.0019(13)
N2A 0.0366(19) 0.0187(16) 0.0351(18) -0.0077(14) 0.0165(15) -0.0033(14)
O3B 0.0406(19) 0.068(2) 0.047(2) 0.0133(18) 0.0224(15) 0.0152(17)
N5B 0.0349(18) 0.0187(15) 0.0398(19) -0.0033(13) 0.0174(15) -0.0045(13)
N4B 0.045(2) 0.0273(18) 0.0345(19) -0.0062(15) 0.0267(16) -0.0043(16)
N1B 0.0378(19) 0.0250(17) 0.042(2) -0.0150(15) 0.0175(16) -0.0053(14)
C2A 0.0243(18) 0.0177(17) 0.0199(17) 0.0014(13) 0.0055(14) -0.0007(14)
C2B 0.0286(19) 0.0232(18) 0.0278(18) -0.0050(15) 0.0106(15) -0.0022(15)
C10A 0.032(2) 0.0161(17) 0.0280(19) -0.0011(15) 0.0124(16) -0.0023(15)
C1B 0.0236(18) 0.0280(19) 0.0271(18) -0.0070(15) 0.0093(14) -0.0032(15)
C3A 0.0254(18) 0.0181(17) 0.0263(18) 0.0019(14) 0.0043(14) -0.0013(14)
C11A 0.040(2) 0.0176(18) 0.029(2) -0.0006(15) 0.0198(17) -0.0018(16)
C12A 0.035(2) 0.0178(18) 0.0245(18) -0.0031(15) 0.0115(16) -0.0054(16)
C13A 0.045(2) 0.0189(18) 0.0228(18) -0.0017(15) 0.0121(17) -0.0047(17)
C6A 0.045(2) 0.0215(19) 0.0263(19) -0.0071(16) 0.0201(17) -0.0061(17)
C1A 0.030(2) 0.0185(18) 0.033(2) 0.0067(15) 0.0141(16) -0.0006(15)
O1B 0.065(3) 0.053(4) 0.055(5) 0.014(3) 0.029(3) -0.009(3)
C9B 0.051(3) 0.032(2) 0.028(2) 0.0030(17) 0.0121(19) -0.008(2)
C3B 0.036(2) 0.025(2) 0.053(3) -0.0128(18) 0.0161(19) -0.0078(17)
C6B 0.049(3) 0.028(2) 0.037(2) -0.0110(18) 0.022(2) -0.0017(19)
O2B 0.067(4) 0.042(3) 0.063(3) 0.005(2) 0.028(3) -0.016(2)
C8B 0.057(3) 0.040(3) 0.047(3) -0.017(2) 0.017(2) 0.002(2)
C7A 0.056(3) 0.051(3) 0.053(3) -0.027(3) 0.006(2) -0.004(3)
C9A 0.072(4) 0.023(2) 0.078(4) 0.014(2) 0.045(3) -0.001(2)
C7B 0.059(3) 0.049(3) 0.060(3) -0.002(3) 0.002(3) -0.006(3)
C0 0.054(3) 0.085(6) 0.035(3) 0.016(3) 0.024(3) 0.015(5)
C013 0.078(5) 0.066(4) 0.041(3) -0.005(3) 0.032(3) 0.005(4)
O4B 0.155(7) 0.098(6) 0.075(6) -0.027(5) 0.079(6) -0.025(6)
C8A 0.070(4) 0.052(4) 0.087(5) -0.010(3) 0.017(3) 0.004(3)
C10B 0.042(4) 0.057(4) 0.057(4) 0.001(3) 0.020(3) -0.006(3)
C12B 0.078(5) 0.066(4) 0.041(3) -0.005(3) 0.032(3) 0.005(4)
C4 0.032(3) 0.048(3) 0.042(3) -0.013(2) 0.020(2) 0.003(2)
C11B 0.032(3) 0.048(3) 0.042(3) -0.013(2) 0.020(2) 0.003(2)
C3 0.042(4) 0.057(4) 0.057(4) 0.001(3) 0.020(3) -0.006(3)
O2B' 0.067(4) 0.042(3) 0.063(3) 0.005(2) 0.028(3) -0.016(2)
O1B' 0.065(3) 0.053(4) 0.055(5) 0.014(3) 0.029(3) -0.009(3)
C13B 0.054(3) 0.085(6) 0.035(3) 0.016(3) 0.024(3) 0.015(5)
O3B' 0.155(7) 0.098(6) 0.075(6) -0.027(5) 0.079(6) -0.025(6)
C4A 0.048(3) 0.024(2) 0.078(4) -0.015(2) 0.030(3) -0.007(2)
C5A 0.037(4) 0.016(3) 0.091(6) -0.007(3) 0.001(4) 0.004(3)
N2B' 0.046(6) 0.0203(19) 0.064(6) -0.020(2) 0.014(5) -0.0112(18)
C1 0.045(8) 0.023(6) 0.025(6) -0.013(5) 0.015(6) -0.001(6)
C4B' 0.111(11) 0.023(7) 0.046(8) -0.006(6) 0.042(7) -0.006(6)
C5B 0.166(10) 0.027(4) 0.099(7) -0.019(4) -0.011(7) -0.006(4)
C5B' 0.166(10) 0.027(4) 0.099(7) -0.019(4) -0.011(7) -0.006(4)
C4B 0.073(5) 0.019(3) 0.062(5) -0.022(3) 0.007(4) -0.001(3)
N2B 0.046(6) 0.0203(19) 0.064(6) -0.020(2) 0.014(5) -0.0112(18)

loop_
_atom_type_symbol
_atom_type_description
_atom_type_scat_dispersion_real
_atom_type_scat_dispersion_imag
_atom_type_scat_source
C C 0.0033 0.0016 'International Tables Vol C Tables 4.2.6.8 and 6.1.1.4'
H H 0.0000 0.0000 'International Tables Vol C Tables 4.2.6.8 and 6.1.1.4'
N N 0.0061 0.0033 'International Tables Vol C Tables 4.2.6.8 and 6.1.1.4'
O O 0.0106 0.0060 'International Tables Vol C Tables 4.2.6.8 and 6.1.1.4'
S S 0.1246 0.1234 'International Tables Vol C Tables 4.2.6.8 and 6.1.1.4'

loop_
_geom_angle_atom_site_label_1
_geom_angle_atom_site_label_2
_geom_angle_atom_site_label_3
_geom_angle
C1B S1B C9B 101.65(19)
C1A S1A C9A 102.7(2)
C13A O4A H4AE 109.5
C1A N3A C2A 114.6(3)
C2A N5A H5A 120.1
C3A N5A H5A 120.1
C3A N5A C2A 119.8(3)
C1B N3B C2B 114.3(3)
C2A N4A H4A 117.9
C2A N4A C6A 124.2(3)
C6A N4A H4A 117.9
C1A N1A C3A 114.6(3)
C3A N2A H2A 118.2
C3A N2A C4A 123.6(4)
C4A N2A H2A 118.2
C2B N5B H5B 120.4
C2B N5B C3B 119.1(4)
C3B N5B H5B 120.4
C2B N4B H4B 118.6
C2B N4B C6B 122.8(3)
C6B N4B H4B 118.6
C1B N1B C3B 114.2(3)
N3A C2A N5A 120.9(3)
N4A C2A N3A 121.7(3)
N4A C2A N5A 117.4(3)
N3B C2B N5B 121.7(3)
N4B C2B N3B 119.8(4)
N4B C2B N5B 118.5(4)
O1A C10A C11A 115.4(3)
O2A C10A O1A 124.4(3)
O2A C10A C11A 120.1(3)
N3B C1B S1B 118.4(3)
N3B C1B N1B 129.0(4)
N1B C1B S1B 112.6(3)
N1A C3A N5A 120.9(3)
N2A C3A N5A 119.0(3)
N2A C3A N1A 120.1(3)
C10A C11A H11A 118.6
C12A C11A C10A 122.7(4)
C12A C11A H11A 118.6
C11A C12A H12A 119.9
C11A C12A C13A 120.2(4)
C13A C12A H12A 119.9
O4A C13A C12A 112.7(3)
O3A C13A O4A 124.0(4)
O3A C13A C12A 123.3(4)
N4A C6A H6A 110.0
N4A C6A C7A 110.1(4)
N4A C6A C8A 109.2(4)
C7A C6A H6A 110.0
C7A C6A C8A 107.5(4)
C8A C6A H6A 110.0
N3A C1A S1A 112.3(3)
N1A C1A S1A 118.7(3)
N1A C1A N3A 129.0(3)
S1B C9B H9BA 109.5
S1B C9B H9BB 109.5
S1B C9B H9BC 109.5
H9BA C9B H9BB 109.5
H9BA C9B H9BC 109.5
H9BB C9B H9BC 109.5
N1B C3B N5B 121.5(4)
N2B' C3B N5B 110.3(15)
N2B' C3B N1B 126.7(16)
N2B C3B N5B 120.4(7)
N2B C3B N1B 117.9(7)
N4B C6B H6B 108.2
N4B C6B C8B 108.9(4)
N4B C6B C7B 110.8(4)
C8B C6B H6B 108.2
C7B C6B H6B 108.2
C7B C6B C8B 112.4(4)
C6B C8B H8BA 109.5
C6B C8B H8BB 109.5
C6B C8B H8BC 109.5
H8BA C8B H8BB 109.5
H8BA C8B H8BC 109.5
H8BB C8B H8BC 109.5
C6A C7A H7AA 109.5
C6A C7A H7AB 109.5
C6A C7A H7AC 109.5
H7AA C7A H7AB 109.5
H7AA C7A H7AC 109.5
H7AB C7A H7AC 109.5
S1A C9A H9AA 109.5
S1A C9A H9AB 109.5
S1A C9A H9AC 109.5
H9AA C9A H9AB 109.5
H9AA C9A H9AC 109.5
H9AB C9A H9AC 109.5
C6B C7B H7BA 109.5
C6B C7B H7BB 109.5
C6B C7B H7BC 109.5
H7BA C7B H7BB 109.5
H7BA C7B H7BC 109.5
H7BB C7B H7BC 109.5
O3B C0 C013 125(2)
O3B C0 O3B' 110(2)
O3B' C0 C013 124.5(18)
C0 C013 H013 121.5
C0 C013 C4 117(2)
C4 C013 H013 121.5
C13B O4B H4BE 109.5
C6A C8A H8AA 109.5
C6A C8A H8AB 109.5
C6A C8A H8AC 109.5
H8AA C8A H8AB 109.5
H8AA C8A H8AC 109.5
H8AB C8A H8AC 109.5
O1B C10B C11B 119.2(8)
O2B C10B O1B 120.7(9)
O2B C10B C11B 120.1(8)
C11B C12B H12B 120.9
C11B C12B C13B 118.1(9)
C13B C12B H12B 120.9
C013 C4 H4 116.2
C013 C4 C3 128(2)
C3 C4 H4 116.2
C10B C11B H11B 118.7
C12B C11B C10B 122.6(8)
C12B C11B H11B 118.7
O2B' C3 C4 119(2)
O2B' C3 O1B' 120(2)
O1B' C3 C4 120(2)
O3B C13B O4B 128.3(8)
O3B C13B C12B 126.1(9)
O4B C13B C12B 105.6(8)
C0 O3B' H3B' 109.5
N2A C4A H4AA 108.7
N2A C4A H4AB 108.7
N2A C4A H4AC 109.1
N2A C4A H4AD 109.1
H4AA C4A H4AB 107.6
H4AC C4A H4AD 107.9
C5A C4A N2A 114.1(5)
C5A C4A H4AA 108.7
C5A C4A H4AB 108.7
C1 C4A N2A 112.4(7)
C1 C4A H4AC 109.1
C1 C4A H4AD 109.1
C4A C5A H5AA 109.5
C4A C5A H5AB 109.5
C4A C5A H5AC 109.5
H5AA C5A H5AB 109.5
H5AA C5A H5AC 109.5
H5AB C5A H5AC 109.5
C3B N2B' H2B' 117.5
C3B N2B' C4B' 125(2)
C4B' N2B' H2B' 117.5
C4A C1 H1A 109.5
C4A C1 H1B 109.5
C4A C1 H1C 109.5
H1A C1 H1B 109.5
H1A C1 H1C 109.5
H1B C1 H1C 109.5
N2B' C4B' H4BA 110.3
N2B' C4B' H4BB 110.3
H4BA C4B' H4BB 108.5
C5B' C4B' N2B' 107(2)
C5B' C4B' H4BA 110.3
C5B' C4B' H4BB 110.3
H5BA C5B H5BB 109.5
H5BA C5B H5BC 109.5
H5BB C5B H5BC 109.5
C4B C5B H5BA 109.5
C4B C5B H5BB 109.5
C4B C5B H5BC 109.5
C4B' C5B' H5BD 109.5
C4B' C5B' H5BE 109.5
C4B' C5B' H5BF 109.5
H5BD C5B' H5BE 109.5
H5BD C5B' H5BF 109.5
H5BE C5B' H5BF 109.5
C5B C4B H4BC 109.4
C5B C4B H4BD 109.4
H4BC C4B H4BD 108.0
N2B C4B C5B 110.9(9)
N2B C4B H4BC 109.4
N2B C4B H4BD 109.4
C3B N2B C4B 121.9(9)
C3B N2B H2B 119.1
C4B N2B H2B 119.1

loop_
_geom_bond_atom_site_label_1
_geom_bond_atom_site_label_2
_geom_bond_distance
S1B C1B 1.742(4)
S1B C9B 1.798(5)
S1A C1A 1.739(4)
S1A C9A 1.797(5)
O1A C10A 1.288(5)
O2A C10A 1.228(5)
O4A H4AE 0.8400
O4A C13A 1.303(5)
N3A C2A 1.332(5)
N3A C1A 1.330(5)
N5A H5A 0.8800
N5A C2A 1.365(5)
N5A C3A 1.360(5)
N3B C2B 1.342(5)
N3B C1B 1.327(5)
N4A H4A 0.8800
N4A C2A 1.316(5)
N4A C6A 1.468(5)
O3A C13A 1.212(5)
N1A C3A 1.337(5)
N1A C1A 1.327(5)
N2A H2A 0.8800
N2A C3A 1.318(5)
N2A C4A 1.472(5)
O3B C0 1.210(8)
O3B C13B 1.211(8)
N5B H5B 0.8800
N5B C2B 1.352(5)
N5B C3B 1.361(5)
N4B H4B 0.8800
N4B C2B 1.313(5)
N4B C6B 1.474(5)
N1B C1B 1.328(5)
N1B C3B 1.343(6)
C10A C11A 1.501(5)
C11A H11A 0.9500
C11A C12A 1.316(6)
C12A H12A 0.9500
C12A C13A 1.483(5)
C6A H6A 1.0000
C6A C7A 1.487(7)
C6A C8A 1.550(8)
O1B C10B 1.208(12)
C9B H9BA 0.9800
C9B H9BB 0.9800
C9B H9BC 0.9800
C3B N2B' 1.324(6)
C3B N2B 1.324(6)
C6B H6B 1.0000
C6B C8B 1.507(6)
C6B C7B 1.478(8)
O2B C10B 1.201(11)
C8B H8BA 0.9800
C8B H8BB 0.9800
C8B H8BC 0.9800
C7A H7AA 0.9800
C7A H7AB 0.9800
C7A H7AC 0.9800
C9A H9AA 0.9800
C9A H9AB 0.9800
C9A H9AC 0.9800
C7B H7BA 0.9800
C7B H7BB 0.9800
C7B H7BC 0.9800
C0 C013 1.29(3)
C0 O3B' 1.25(3)
C013 H013 0.9500
C013 C4 1.45(3)
O4B H4BE 0.8400
O4B C13B 1.319(13)
C8A H8AA 0.9800
C8A H8AB 0.9800
C8A H8AC 0.9800
C10B C11B 1.590(11)
C12B H12B 0.9500
C12B C11B 1.159(13)
C12B C13B 1.500(10)
C4 H4 0.9500
C4 C3 1.47(3)
C11B H11B 0.9500
C3 O2B' 1.25(3)
C3 O1B' 1.27(3)
O3B' H3B' 0.8400
C4A H4AA 0.9900
C4A H4AB 0.9900
C4A H4AC 0.9900
C4A H4AD 0.9900
C4A C5A 1.426(9)
C4A C1 1.471(13)
C5A H5AA 0.9800
C5A H5AB 0.9800
C5A H5AC 0.9800
N2B' H2B' 0.8800
N2B' C4B' 1.49(3)
C1 H1A 0.9800
C1 H1B 0.9800
C1 H1C 0.9800
C4B' H4BA 0.9900
C4B' H4BB 0.9900
C4B' C5B' 1.473(19)
C5B H5BA 0.9800
C5B H5BB 0.9800
C5B H5BC 0.9800
C5B C4B 1.479(11)
C5B' H5BD 0.9800
C5B' H5BE 0.9800
C5B' H5BF 0.9800
C4B H4BC 0.9900
C4B H4BD 0.9900
C4B N2B 1.460(12)
N2B H2B 0.8800
